data_2020816
loop_
_publ_author_name
'Liu, Juan'
'Xu, Yang-Rong'
'An, Xing-Si'
'Hou, Gui-Ge'
'Meng, Qing-Guo'

_publ_section_title
;
 Synthesis and crystal structures of a 3-acetylated
 (20<i>S</i>,24<i>S</i>)-ocotillol-type saponin and its C-24 epimer
;
_journal_coeditor_code LF3050
_journal_issue 6
_journal_name_full 'Acta Crystallographica Section C'
_journal_page_first 464
_journal_page_last 469
_journal_paper_doi 10.1107/S2053229617006507
_journal_volume 73
_journal_year 2017
_chemical_formula_iupac 'C32 H54 O5, 0.5C2 H6 O1'
_chemical_formula_moiety 'C32 H54 O5, 0.5(C2 H6 O1)'
_chemical_formula_sum 'C33 H57 O5.5'
_chemical_formula_weight 541.79
_chemical_name_systematic
;
(20<i>S</i>,24<i>R</i>)-3-Acetyl-20,24-epoxydammarane-3\b,12\b,25-triol ethanol
hemisolvate
;
_space_group_IT_number 4
_symmetry_cell_setting monoclinic
_symmetry_space_group_name_Hall 'P 2yb'
_symmetry_space_group_name_H-M 'P 1 21 1'
_atom_sites_solution_hydrogens geom
_atom_sites_solution_primary direct
_atom_sites_solution_secondary difmap
_audit_creation_method SHELXL97
_cell_angle_alpha 90.00
_cell_angle_beta 108.343(2)
_cell_angle_gamma 90.00
_cell_formula_units_Z 4
_cell_length_a 17.9895(11)
_cell_length_b 8.2912(4)
_cell_length_c 22.7981(18)
_cell_measurement_reflns_used 2108
_cell_measurement_temperature 293(2)
_cell_measurement_theta_max 51.2350
_cell_measurement_theta_min 5.9350
_cell_volume 3227.7(4)
_computing_cell_refinement
;
FRAMBO (Bruker, 2004)
;
_computing_data_collection
;
FRAMBO (Bruker, 2004)
;
_computing_data_reduction
;
SAINT (Bruker, 2012)
;
_computing_molecular_graphics
;
DIAMOND (Brandenburg, 2012)
;
_computing_publication_material
;
publCIF (Westrip, 2010)
;
_computing_structure_refinement
;
SHELXL2014 (Sheldrick, 2015)
;
_computing_structure_solution
;
SHELXS97 (Sheldrick, 2008)
;
_diffrn_ambient_temperature 293(2)
_diffrn_measured_fraction_theta_full 0.994
_diffrn_measured_fraction_theta_max 0.994
_diffrn_measurement_device_type 'Bruker FRAMBO CCD area detector'
_diffrn_measurement_method 'phi and omega scans'
_diffrn_radiation_monochromator graphite
_diffrn_radiation_source 'fine-focus sealed tube'
_diffrn_radiation_type CuK\a
_diffrn_radiation_wavelength 1.54178
_diffrn_reflns_av_R_equivalents 0.0358
_diffrn_reflns_av_sigmaI/netI 0.0519
_diffrn_reflns_limit_h_max 20
_diffrn_reflns_limit_h_min -21
_diffrn_reflns_limit_k_max 9
_diffrn_reflns_limit_k_min -7
_diffrn_reflns_limit_l_max 27
_diffrn_reflns_limit_l_min -26
_diffrn_reflns_number 11562
_diffrn_reflns_theta_full 66.04
_diffrn_reflns_theta_max 66.04
_diffrn_reflns_theta_min 3.77
_exptl_absorpt_coefficient_mu 0.579
_exptl_absorpt_correction_T_max 0.8639
_exptl_absorpt_correction_T_min 0.7684
_exptl_absorpt_correction_type multi-scan
_exptl_absorpt_process_details
;
(SADABS; Sheldrick, 2003)
;
_exptl_crystal_colour colourless
_exptl_crystal_density_diffrn 1.115
_exptl_crystal_density_method 'not measured'
_exptl_crystal_description bolck
_exptl_crystal_F_000 1196
_exptl_crystal_size_max 0.48
_exptl_crystal_size_mid 0.40
_exptl_crystal_size_min 0.26
_refine_diff_density_max 0.301
_refine_diff_density_min -0.183
_refine_ls_abs_structure_details
;
Flack (1983), <b>??? Friedel pairs</b>
;
_refine_ls_abs_structure_Flack 0.0(3)
_refine_ls_extinction_coef 0.0030(2)
_refine_ls_extinction_expression Fc^*^=kFc[1+0.001xFc^2^\l^3^/sin(2\q)]^-1/4^
_refine_ls_extinction_method
;
(Sheldrick, 2015)
;
_refine_ls_goodness_of_fit_ref 1.027
_refine_ls_hydrogen_treatment constr
_refine_ls_matrix_type full
_refine_ls_number_parameters 715
_refine_ls_number_reflns 7805
_refine_ls_number_restraints 1
_refine_ls_restrained_S_all 1.027
_refine_ls_R_factor_all 0.0799
_refine_ls_R_factor_gt 0.0538
_refine_ls_shift/su_max 0.001
_refine_ls_shift/su_mean 0.000
_refine_ls_structure_factor_coef Fsqd
_refine_ls_weighting_details 'calc w=1/[\s^2^(Fo^2^)+(0.0694P)^2^+0.0000P] where P=(Fo^2^+2Fc^2^)/3'
_refine_ls_weighting_scheme calc
_refine_ls_wR_factor_gt 0.1301
_refine_ls_wR_factor_ref 0.1530
_reflns_number_gt 5421
_reflns_number_total 7805
_reflns_threshold_expression >2sigma(I)
_cod_data_source_file lf3050sup1.cif
_cod_data_source_block IIIb
_cod_original_sg_symbol_H-M 'P 21'
_cod_database_code 2020816

loop_
_symmetry_equiv_pos_as_xyz
'x, y, z'
'-x, y+1/2, -z'

loop_
_atom_site_type_symbol
_atom_site_label
_atom_site_fract_x
_atom_site_fract_y
_atom_site_fract_z
_atom_site_U_iso_or_equiv
_atom_site_adp_type
_atom_site_calc_flag
_atom_site_refinement_flags
_atom_site_occupancy
_atom_site_symmetry_multiplicity
O O1A 0.9301(2) 0.0001(5) 0.33120(17) 0.0941(11) Uani d . 1 1
O O2A 0.60401(17) 0.0850(3) 0.55463(13) 0.0660(8) Uani d . 1 1
H H2A 0.5826 0.1322 0.5766 0.099 Uiso calc R 1 1
O O3A 0.57955(16) 0.2645(3) 0.64354(12) 0.0564(7) Uani d . 1 1
O O4A 0.69646(18) 0.0103(4) 0.67556(15) 0.0822(10) Uani d . 1 1
H H4A 0.6716 0.0286 0.6393 0.123 Uiso calc R 1 1
O O5A 0.8463(3) -0.0379(7) 0.2379(2) 0.1280(18) Uani d . 1 1
O O1B 1.01126(19) 0.1275(6) 1.11617(15) 0.1051(14) Uani d . 1 1
O O2B 0.55129(17) 0.2790(4) 0.82613(15) 0.0732(9) Uani d . 1 1
H H2B 0.5127 0.3309 0.8066 0.110 Uiso calc R 1 1
O O3B 0.42518(16) 0.4557(3) 0.77903(12) 0.0567(7) Uani d . 1 1
O O4B 0.40567(18) 0.1235(4) 0.82069(14) 0.0775(9) Uani d . 1 1
H H4B 0.4503 0.1543 0.8246 0.116 Uiso calc R 1 1
O O5B 1.0809(3) 0.1057(10) 1.0529(2) 0.181(3) Uani d . 1 1
O O6 0.8204(6) 0.7670(10) 0.7036(4) 0.241(4) Uani d . 1 1
H H6 0.7826 0.8269 0.6983 0.289 Uiso calc R 1 1
C C1A 0.7894(3) 0.0139(6) 0.4232(2) 0.0733(13) Uani d . 1 1
H H1A1 0.7785 -0.0674 0.4500 0.088 Uiso calc R 1 1
H H1A2 0.7410 0.0356 0.3904 0.088 Uiso calc R 1 1
C C2A 0.8497(3) -0.0524(6) 0.3951(2) 0.0832(14) Uani d . 1 1
H H2A1 0.8967 -0.0826 0.4279 0.100 Uiso calc R 1 1
H H2A2 0.8289 -0.1484 0.3712 0.100 Uiso calc R 1 1
C C3A 0.8698(3) 0.0699(6) 0.3541(2) 0.0767(14) Uani d . 1 1
H H3A 0.8230 0.0907 0.3188 0.092 Uiso calc R 1 1
C C4A 0.9002(3) 0.2307(6) 0.3853(2) 0.0677(12) Uani d . 1 1
C C5A 0.8400(2) 0.2892(5) 0.4170(2) 0.0593(10) Uani d . 1 1
H H5A 0.7915 0.3048 0.3827 0.071 Uiso calc R 1 1
C C6A 0.8585(3) 0.4564(6) 0.4463(2) 0.0719(13) Uani d . 1 1
H H6A1 0.8731 0.5279 0.4181 0.086 Uiso calc R 1 1
H H6A2 0.9026 0.4488 0.4839 0.086 Uiso calc R 1 1
C C7A 0.7875(3) 0.5272(5) 0.4614(2) 0.0663(12) Uani d . 1 1
H H7A1 0.8019 0.6313 0.4812 0.080 Uiso calc R 1 1
H H7A2 0.7454 0.5446 0.4232 0.080 Uiso calc R 1 1
C C8A 0.7575(2) 0.4200(5) 0.50359(19) 0.0529(9) Uani d . 1 1
C C9A 0.7457(2) 0.2452(5) 0.47592(19) 0.0522(10) Uani d . 1 1
H H9A 0.7055 0.2576 0.4356 0.063 Uiso calc R 1 1
C C10A 0.8168(2) 0.1696(5) 0.46074(19) 0.0579(10) Uani d . 1 1
C C11A 0.7075(2) 0.1343(5) 0.51256(19) 0.0590(10) Uani d . 1 1
H H11A 0.6966 0.0306 0.4919 0.071 Uiso calc R 1 1
H H11B 0.7445 0.1165 0.5534 0.071 Uiso calc R 1 1
C C12A 0.6319(2) 0.2011(5) 0.51947(18) 0.0543(10) Uani d . 1 1
H H12A 0.5931 0.2109 0.4783 0.065 Uiso calc R 1 1
C C13A 0.6474(2) 0.3676(5) 0.54869(18) 0.0511(9) Uani d . 1 1
H H13A 0.6907 0.3564 0.5873 0.061 Uiso calc R 1 1
C C14A 0.6760(2) 0.4812(5) 0.50630(18) 0.0543(10) Uani d . 1 1
C C15A 0.6731(3) 0.6443(5) 0.5373(2) 0.0664(12) Uani d . 1 1
H H15A 0.6740 0.7327 0.5096 0.080 Uiso calc R 1 1
H H15B 0.7170 0.6557 0.5749 0.080 Uiso calc R 1 1
C C16A 0.5952(3) 0.6401(5) 0.5516(2) 0.0681(12) Uani d . 1 1
H H16A 0.5529 0.6805 0.5168 0.082 Uiso calc R 1 1
H H16B 0.5984 0.7055 0.5876 0.082 Uiso calc R 1 1
C C17A 0.5811(2) 0.4584(5) 0.56424(19) 0.0571(10) Uani d . 1 1
H H17A 0.5306 0.4240 0.5356 0.068 Uiso calc R 1 1
C C18A 0.8185(2) 0.4248(6) 0.5691(2) 0.0705(12) Uani d . 1 1
H H18A 0.8704 0.4247 0.5658 0.106 Uiso calc R 1 1
H H18B 0.8119 0.3319 0.5921 0.106 Uiso calc R 1 1
H H18C 0.8109 0.5209 0.5901 0.106 Uiso calc R 1 1
C C19A 0.8842(3) 0.1251(7) 0.5199(2) 0.0799(14) Uani d . 1 1
H H19A 0.8628 0.0936 0.5518 0.120 Uiso calc R 1 1
H H19B 0.9178 0.2167 0.5335 0.120 Uiso calc R 1 1
H H19C 0.9138 0.0372 0.5111 0.120 Uiso calc R 1 1
C C20A 0.5798(2) 0.4373(5) 0.63125(19) 0.0587(10) Uani d . 1 1
C C21A 0.5037(3) 0.5058(6) 0.6375(2) 0.0741(13) Uani d . 1 1
H H21A 0.4599 0.4589 0.6066 0.111 Uiso calc R 1 1
H H21B 0.5030 0.6207 0.6322 0.111 Uiso calc R 1 1
H H21C 0.5006 0.4808 0.6778 0.111 Uiso calc R 1 1
C C22A 0.6527(3) 0.5026(5) 0.6814(2) 0.0708(12) Uani d . 1 1
H H22A 0.6866 0.5600 0.6628 0.085 Uiso calc R 1 1
H H22B 0.6376 0.5753 0.7090 0.085 Uiso calc R 1 1
C C23A 0.6941(3) 0.3547(6) 0.7163(2) 0.0720(13) Uani d . 1 1
H H23A 0.7339 0.3157 0.6993 0.086 Uiso calc R 1 1
H H23B 0.7182 0.3781 0.7599 0.086 Uiso calc R 1 1
C C24A 0.6284(2) 0.2341(5) 0.70643(19) 0.0591(10) Uani d . 1 1
H H24A 0.5985 0.2610 0.7343 0.071 Uiso calc R 1 1
C C25A 0.6505(3) 0.0567(6) 0.7145(2) 0.0684(12) Uani d . 1 1
C C26A 0.7043(3) 0.0300(7) 0.7807(2) 0.0945(17) Uani d . 1 1
H H26A 0.7223 -0.0796 0.7854 0.142 Uiso calc R 1 1
H H26B 0.6759 0.0516 0.8091 0.142 Uiso calc R 1 1
H H26C 0.7484 0.1015 0.7890 0.142 Uiso calc R 1 1
C C27A 0.5783(3) -0.0476(6) 0.7008(2) 0.0827(14) Uani d . 1 1
H H27A 0.5471 -0.0338 0.6584 0.124 Uiso calc R 1 1
H H27B 0.5484 -0.0167 0.7272 0.124 Uiso calc R 1 1
H H27C 0.5936 -0.1586 0.7081 0.124 Uiso calc R 1 1
C C28A 0.9028(3) 0.3506(7) 0.3343(2) 0.0914(17) Uani d . 1 1
H H28A 0.9313 0.3036 0.3094 0.137 Uiso calc R 1 1
H H28B 0.9283 0.4481 0.3529 0.137 Uiso calc R 1 1
H H28C 0.8504 0.3747 0.3088 0.137 Uiso calc R 1 1
C C29A 0.9846(2) 0.2126(7) 0.4305(2) 0.0891(16) Uani d . 1 1
H H29A 0.9864 0.1241 0.4581 0.134 Uiso calc R 1 1
H H29B 0.9995 0.3101 0.4540 0.134 Uiso calc R 1 1
H H29C 1.0201 0.1925 0.4075 0.134 Uiso calc R 1 1
C C30A 0.6143(2) 0.4919(6) 0.44091(19) 0.0685(12) Uani d . 1 1
H H30A 0.5626 0.4893 0.4446 0.103 Uiso calc R 1 1
H H30B 0.6208 0.4022 0.4164 0.103 Uiso calc R 1 1
H H30C 0.6213 0.5908 0.4214 0.103 Uiso calc R 1 1
C C31A 0.9103(4) -0.0519(8) 0.2728(3) 0.0951(18) Uani d . 1 1
C C32A 0.9783(4) -0.1233(9) 0.2582(3) 0.134(3) Uani d . 1 1
H H32A 0.9912 -0.2256 0.2786 0.201 Uiso calc R 1 1
H H32B 1.0224 -0.0521 0.2722 0.201 Uiso calc R 1 1
H H32C 0.9651 -0.1382 0.2143 0.201 Uiso calc R 1 1
C C1B 0.8170(3) 0.1674(7) 0.9912(2) 0.0805(14) Uani d . 1 1
H H1B1 0.7793 0.0847 0.9714 0.097 Uiso calc R 1 1
H H1B2 0.8336 0.2203 0.9596 0.097 Uiso calc R 1 1
C C2B 0.8879(3) 0.0879(8) 1.0379(3) 0.0962(18) Uani d . 1 1
H H2B1 0.8709 0.0287 1.0681 0.115 Uiso calc R 1 1
H H2B2 0.9114 0.0119 1.0167 0.115 Uiso calc R 1 1
C C3B 0.9473(3) 0.2112(8) 1.0701(2) 0.0894(17) Uani d . 1 1
H H3B 0.9682 0.2615 1.0397 0.107 Uiso calc R 1 1
C C4B 0.9178(3) 0.3439(8) 1.1037(2) 0.0856(16) Uani d . 1 1
C C5B 0.8418(3) 0.4145(7) 1.0566(2) 0.0751(14) Uani d . 1 1
H H5B 0.8594 0.4645 1.0244 0.090 Uiso calc R 1 1
C C6B 0.8061(3) 0.5541(7) 1.0834(2) 0.0906(16) Uani d . 1 1
H H6B1 0.7787 0.5114 1.1104 0.109 Uiso calc R 1 1
H H6B2 0.8475 0.6245 1.1075 0.109 Uiso calc R 1 1
C C7B 0.7490(3) 0.6505(7) 1.0309(2) 0.0860(15) Uani d . 1 1
H H7B1 0.7777 0.6985 1.0058 0.103 Uiso calc R 1 1
H H7B2 0.7270 0.7375 1.0487 0.103 Uiso calc R 1 1
C C8B 0.6811(3) 0.5470(6) 0.9888(2) 0.0658(12) Uani d . 1 1
C C9B 0.7172(2) 0.3922(5) 0.96911(19) 0.0600(11) Uani d . 1 1
H H9B 0.7485 0.4340 0.9443 0.072 Uiso calc R 1 1
C C10B 0.7772(3) 0.2911(7) 1.0213(2) 0.0679(12) Uani d . 1 1
C C11B 0.6532(3) 0.2911(6) 0.92312(19) 0.0629(11) Uani d . 1 1
H H11C 0.6773 0.1980 0.9107 0.075 Uiso calc R 1 1
H H11D 0.6169 0.2520 0.9436 0.075 Uiso calc R 1 1
C C12B 0.6079(2) 0.3852(5) 0.86590(19) 0.0589(10) Uani d . 1 1
H H12B 0.6444 0.4200 0.8443 0.071 Uiso calc R 1 1
C C13B 0.5717(2) 0.5336(5) 0.88482(18) 0.0552(10) Uani d . 1 1
H H13B 0.5386 0.4961 0.9090 0.066 Uiso calc R 1 1
C C14B 0.6375(3) 0.6416(5) 0.9287(2) 0.0630(11) Uani d . 1 1
C C15B 0.5885(3) 0.7876(6) 0.9347(2) 0.0806(14) Uani d . 1 1
H H15C 0.6218 0.8800 0.9508 0.097 Uiso calc R 1 1
H H15D 0.5579 0.7639 0.9618 0.097 Uiso calc R 1 1
C C16B 0.5351(3) 0.8200(5) 0.8687(2) 0.0781(14) Uani d . 1 1
H H16C 0.5598 0.8946 0.8478 0.094 Uiso calc R 1 1
H H16D 0.4857 0.8657 0.8692 0.094 Uiso calc R 1 1
C C17B 0.5218(2) 0.6524(5) 0.8354(2) 0.0604(11) Uani d . 1 1
H H17B 0.5450 0.6575 0.8019 0.072 Uiso calc R 1 1
C C18B 0.6244(3) 0.5045(7) 1.0259(2) 0.0844(16) Uani d . 1 1
H H18D 0.6540 0.4665 1.0662 0.127 Uiso calc R 1 1
H H18E 0.5887 0.4219 1.0045 0.127 Uiso calc R 1 1
H H18F 0.5954 0.5989 1.0298 0.127 Uiso calc R 1 1
C C19B 0.7375(3) 0.2024(7) 1.0623(2) 0.0929(17) Uani d . 1 1
H H19D 0.6866 0.1661 1.0376 0.139 Uiso calc R 1 1
H H19E 0.7322 0.2743 1.0938 0.139 Uiso calc R 1 1
H H19F 0.7687 0.1113 1.0813 0.139 Uiso calc R 1 1
C C20B 0.4349(3) 0.6167(5) 0.8065(2) 0.0608(11) Uani d . 1 1
C C21B 0.3981(3) 0.7351(6) 0.7544(2) 0.0833(15) Uani d . 1 1
H H21D 0.4236 0.7260 0.7233 0.125 Uiso calc R 1 1
H H21E 0.4041 0.8430 0.7705 0.125 Uiso calc R 1 1
H H21F 0.3434 0.7109 0.7365 0.125 Uiso calc R 1 1
C C22B 0.3882(3) 0.6090(6) 0.8529(2) 0.0697(12) Uani d . 1 1
H H22C 0.4228 0.6245 0.8948 0.084 Uiso calc R 1 1
H H22D 0.3483 0.6923 0.8438 0.084 Uiso calc R 1 1
C C23B 0.3507(3) 0.4434(6) 0.8461(2) 0.0784(14) Uani d . 1 1
H H23C 0.2974 0.4496 0.8473 0.094 Uiso calc R 1 1
H H23D 0.3805 0.3710 0.8784 0.094 Uiso calc R 1 1
C C24B 0.3526(2) 0.3881(5) 0.7829(2) 0.0600(11) Uani d . 1 1
H H24B 0.3088 0.4385 0.7512 0.072 Uiso calc R 1 1
C C25B 0.3512(3) 0.2079(5) 0.7704(2) 0.0631(11) Uani d . 1 1
C C26B 0.3681(3) 0.1761(6) 0.7103(2) 0.0796(14) Uani d . 1 1
H H26D 0.4213 0.2055 0.7148 0.119 Uiso calc R 1 1
H H26E 0.3332 0.2390 0.6778 0.119 Uiso calc R 1 1
H H26F 0.3606 0.0636 0.7001 0.119 Uiso calc R 1 1
C C27B 0.2708(3) 0.1415(7) 0.7685(3) 0.0936(16) Uani d . 1 1
H H27D 0.2699 0.0268 0.7626 0.140 Uiso calc R 1 1
H H27E 0.2309 0.1907 0.7349 0.140 Uiso calc R 1 1
H H27F 0.2615 0.1656 0.8067 0.140 Uiso calc R 1 1
C C28B 0.9814(3) 0.4759(10) 1.1194(3) 0.117(2) Uani d . 1 1
H H28D 1.0308 0.4293 1.1425 0.175 Uiso calc R 1 1
H H28E 0.9676 0.5586 1.1436 0.175 Uiso calc R 1 1
H H28F 0.9855 0.5219 1.0819 0.175 Uiso calc R 1 1
C C29B 0.9065(3) 0.2828(10) 1.1638(2) 0.109(2) Uani d . 1 1
H H29D 0.8742 0.1880 1.1554 0.164 Uiso calc R 1 1
H H29E 0.8816 0.3651 1.1807 0.164 Uiso calc R 1 1
H H29F 0.9565 0.2571 1.1930 0.164 Uiso calc R 1 1
C C30B 0.6943(3) 0.7039(6) 0.8946(2) 0.0782(14) Uani d . 1 1
H H30D 0.6659 0.7190 0.8516 0.117 Uiso calc R 1 1
H H30E 0.7353 0.6264 0.8987 0.117 Uiso calc R 1 1
H H30F 0.7166 0.8047 0.9123 0.117 Uiso calc R 1 1
C C31B 1.0714(4) 0.0792(11) 1.1008(3) 0.124(3) Uani d . 1 1
C C32B 1.1291(4) -0.0131(13) 1.1526(3) 0.158(4) Uani d . 1 1
H H32D 1.1800 -0.0090 1.1474 0.237 Uiso calc R 1 1
H H32E 1.1125 -0.1234 1.1517 0.237 Uiso calc R 1 1
H H32F 1.1314 0.0344 1.1915 0.237 Uiso calc R 1 1
C C33 0.8766(5) 0.843(2) 0.6824(6) 0.215(6) Uani d . 1 1
H H33A 0.8642 0.8243 0.6383 0.258 Uiso calc R 1 1
H H33B 0.9276 0.7961 0.7028 0.258 Uiso calc R 1 1
C C34 0.8799(7) 1.0225(16) 0.6945(5) 0.220(6) Uani d . 1 1
H H34A 0.8343 1.0731 0.6668 0.330 Uiso calc R 1 1
H H34B 0.9260 1.0667 0.6880 0.330 Uiso calc R 1 1
H H34C 0.8815 1.0418 0.7364 0.330 Uiso calc R 1 1

loop_
_atom_site_aniso_label
_atom_site_aniso_U_11
_atom_site_aniso_U_22
_atom_site_aniso_U_33
_atom_site_aniso_U_12
_atom_site_aniso_U_13
_atom_site_aniso_U_23
O1A 0.085(2) 0.109(3) 0.095(3) 0.023(2) 0.038(2) -0.009(2)
O2A 0.088(2) 0.0454(15) 0.0740(18) -0.0128(15) 0.0388(16) -0.0035(15)
O3A 0.0676(17) 0.0480(15) 0.0527(15) -0.0030(14) 0.0177(14) 0.0011(13)
O4A 0.084(2) 0.089(2) 0.082(2) 0.031(2) 0.0379(18) 0.0143(19)
O5A 0.122(3) 0.162(5) 0.114(3) -0.040(4) 0.058(3) -0.048(4)
O1B 0.074(2) 0.165(4) 0.075(2) 0.035(3) 0.0224(18) 0.020(3)
O2B 0.0685(18) 0.0580(17) 0.085(2) 0.0118(16) 0.0128(16) -0.0168(17)
O3B 0.0667(17) 0.0457(14) 0.0618(16) 0.0088(14) 0.0261(14) 0.0008(14)
O4B 0.091(2) 0.0582(18) 0.076(2) 0.0058(18) 0.0148(17) 0.0138(17)
O5B 0.131(4) 0.321(10) 0.105(3) 0.088(5) 0.056(3) 0.027(5)
O6 0.304(10) 0.142(6) 0.291(10) 0.045(7) 0.115(8) 0.030(7)
C1A 0.087(3) 0.058(3) 0.085(3) 0.000(3) 0.041(3) -0.008(3)
C2A 0.097(4) 0.067(3) 0.096(4) 0.003(3) 0.045(3) -0.011(3)
C3A 0.071(3) 0.083(3) 0.085(3) 0.011(3) 0.037(3) -0.005(3)
C4A 0.060(3) 0.070(3) 0.077(3) 0.005(2) 0.027(2) 0.007(3)
C5A 0.056(2) 0.058(2) 0.067(3) 0.003(2) 0.022(2) 0.007(2)
C6A 0.074(3) 0.060(3) 0.089(3) -0.008(3) 0.035(3) 0.005(3)
C7A 0.076(3) 0.045(2) 0.083(3) -0.007(2) 0.033(3) 0.007(2)
C8A 0.058(2) 0.041(2) 0.059(2) -0.0052(19) 0.0172(19) 0.0011(19)
C9A 0.061(2) 0.040(2) 0.058(2) -0.0006(19) 0.022(2) 0.0042(19)
C10A 0.066(2) 0.048(2) 0.060(2) 0.006(2) 0.021(2) 0.006(2)
C11A 0.079(3) 0.038(2) 0.065(2) -0.001(2) 0.030(2) 0.001(2)
C12A 0.068(2) 0.044(2) 0.054(2) -0.009(2) 0.023(2) -0.0002(19)
C13A 0.058(2) 0.041(2) 0.054(2) 0.0004(19) 0.0169(18) 0.0027(18)
C14A 0.062(2) 0.043(2) 0.058(2) 0.002(2) 0.0183(19) 0.006(2)
C15A 0.080(3) 0.040(2) 0.083(3) 0.001(2) 0.032(2) 0.008(2)
C16A 0.084(3) 0.049(2) 0.076(3) 0.009(2) 0.032(2) 0.012(2)
C17A 0.060(2) 0.048(2) 0.061(2) 0.000(2) 0.016(2) 0.005(2)
C18A 0.061(3) 0.069(3) 0.076(3) -0.004(2) 0.014(2) -0.013(3)
C19A 0.086(3) 0.087(4) 0.068(3) 0.032(3) 0.025(3) 0.020(3)
C20A 0.068(3) 0.044(2) 0.066(3) 0.003(2) 0.023(2) 0.000(2)
C21A 0.086(3) 0.066(3) 0.082(3) 0.012(3) 0.043(3) 0.003(3)
C22A 0.085(3) 0.052(3) 0.073(3) -0.006(2) 0.022(3) -0.011(2)
C23A 0.073(3) 0.073(3) 0.063(3) -0.007(3) 0.011(2) 0.000(2)
C24A 0.065(3) 0.060(3) 0.053(2) 0.003(2) 0.020(2) 0.003(2)
C25A 0.083(3) 0.061(3) 0.070(3) 0.010(3) 0.035(3) 0.011(2)
C26A 0.109(4) 0.095(4) 0.075(3) 0.026(4) 0.022(3) 0.032(3)
C27A 0.104(4) 0.053(3) 0.097(4) -0.003(3) 0.039(3) 0.010(3)
C28A 0.088(3) 0.104(4) 0.092(4) 0.018(3) 0.042(3) 0.021(3)
C29A 0.062(3) 0.108(4) 0.093(4) 0.012(3) 0.018(3) -0.004(3)
C30A 0.065(3) 0.074(3) 0.066(3) 0.011(3) 0.020(2) 0.019(3)
C31A 0.107(4) 0.092(4) 0.102(5) -0.017(4) 0.055(4) -0.019(4)
C32A 0.164(6) 0.120(6) 0.152(6) 0.015(5) 0.100(5) -0.024(5)
C1B 0.074(3) 0.089(4) 0.076(3) 0.021(3) 0.022(2) 0.003(3)
C2B 0.076(3) 0.119(5) 0.089(4) 0.029(4) 0.019(3) 0.006(4)
C3B 0.071(3) 0.130(5) 0.066(3) 0.016(4) 0.019(3) 0.016(3)
C4B 0.074(3) 0.122(5) 0.058(3) 0.008(3) 0.016(2) 0.007(3)
C5B 0.077(3) 0.096(4) 0.054(2) 0.008(3) 0.022(2) 0.004(3)
C6B 0.095(4) 0.106(4) 0.061(3) 0.009(4) 0.012(3) -0.012(3)
C7B 0.094(3) 0.080(3) 0.073(3) 0.004(3) 0.011(3) -0.016(3)
C8B 0.078(3) 0.063(3) 0.061(3) 0.006(2) 0.029(2) -0.004(2)
C9B 0.070(3) 0.061(3) 0.057(2) 0.002(2) 0.031(2) 0.002(2)
C10B 0.071(3) 0.082(3) 0.057(3) 0.009(3) 0.029(2) 0.009(3)
C11B 0.071(3) 0.055(2) 0.067(3) 0.006(2) 0.028(2) 0.002(2)
C12B 0.067(3) 0.052(2) 0.059(2) 0.004(2) 0.023(2) -0.003(2)
C13B 0.066(2) 0.047(2) 0.058(2) 0.002(2) 0.028(2) 0.002(2)
C14B 0.074(3) 0.046(2) 0.067(3) 0.001(2) 0.021(2) -0.001(2)
C15B 0.091(3) 0.053(3) 0.089(4) 0.008(3) 0.015(3) -0.011(3)
C16B 0.091(3) 0.045(2) 0.095(4) 0.003(2) 0.025(3) 0.003(3)
C17B 0.072(3) 0.045(2) 0.069(3) 0.001(2) 0.029(2) 0.004(2)
C18B 0.094(3) 0.105(4) 0.067(3) 0.025(3) 0.043(3) 0.008(3)
C19B 0.085(3) 0.110(4) 0.092(4) 0.007(3) 0.041(3) 0.037(4)
C20B 0.072(3) 0.046(2) 0.068(3) 0.009(2) 0.027(2) 0.000(2)
C21B 0.091(3) 0.054(3) 0.094(4) 0.008(3) 0.013(3) 0.011(3)
C22B 0.072(3) 0.059(3) 0.081(3) 0.012(2) 0.028(2) -0.015(3)
C23B 0.090(3) 0.077(3) 0.084(3) 0.001(3) 0.049(3) -0.008(3)
C24B 0.058(2) 0.054(2) 0.067(3) 0.006(2) 0.020(2) 0.001(2)
C25B 0.065(3) 0.049(2) 0.072(3) 0.004(2) 0.016(2) 0.005(2)
C26B 0.100(3) 0.063(3) 0.070(3) 0.010(3) 0.020(3) -0.008(3)
C27B 0.086(3) 0.071(3) 0.121(4) -0.009(3) 0.028(3) 0.005(3)
C28B 0.086(4) 0.159(7) 0.090(4) -0.007(5) 0.006(3) -0.007(5)
C29B 0.103(4) 0.163(6) 0.059(3) 0.030(5) 0.023(3) 0.021(4)
C30B 0.080(3) 0.065(3) 0.084(3) -0.014(3) 0.017(3) 0.010(3)
C31B 0.088(4) 0.203(9) 0.080(4) 0.038(5) 0.024(3) 0.003(5)
C32B 0.103(4) 0.254(11) 0.110(5) 0.078(6) 0.023(4) 0.028(6)
C33 0.092(6) 0.279(18) 0.293(15) -0.004(8) 0.087(7) -0.058(14)
C34 0.251(12) 0.241(14) 0.180(9) -0.161(11) 0.085(9) -0.022(9)

loop_
_atom_type_symbol
_atom_type_description
_atom_type_scat_dispersion_real
_atom_type_scat_dispersion_imag
_atom_type_scat_source
C C 0.0181 0.0091 'International Tables Vol C Tables 4.2.6.8 and 6.1.1.4'
H H 0.0000 0.0000 'International Tables Vol C Tables 4.2.6.8 and 6.1.1.4'
O O 0.0492 0.0322 'International Tables Vol C Tables 4.2.6.8 and 6.1.1.4'

loop_
_geom_angle_atom_site_label_1
_geom_angle_atom_site_label_2
_geom_angle_atom_site_label_3
_geom_angle
C31A O1A C3A 119.2(4)
C12A O2A H2A 109.5
C24A O3A C20A 108.8(3)
C25A O4A H4A 109.5
C31B O1B C3B 119.0(4)
C12B O2B H2B 109.5
C24B O3B C20B 108.4(3)
C25B O4B H4B 109.5
C33 O6 H6 109.5
C2A C1A C10A 112.9(4)
C2A C1A H1A1 109.0
C10A C1A H1A1 109.0
C2A C1A H1A2 109.0
C10A C1A H1A2 109.0
H1A1 C1A H1A2 107.8
C3A C2A C1A 111.2(4)
C3A C2A H2A1 109.4
C1A C2A H2A1 109.4
C3A C2A H2A2 109.4
C1A C2A H2A2 109.4
H2A1 C2A H2A2 108.0
O1A C3A C2A 107.8(4)
O1A C3A C4A 108.3(4)
C2A C3A C4A 114.9(4)
O1A C3A H3A 108.5
C2A C3A H3A 108.5
C4A C3A H3A 108.5
C3A C4A C28A 107.7(4)
C3A C4A C29A 110.9(4)
C28A C4A C29A 107.9(4)
C3A C4A C5A 106.8(4)
C28A C4A C5A 109.9(4)
C29A C4A C5A 113.5(4)
C6A C5A C10A 111.4(4)
C6A C5A C4A 113.4(4)
C10A C5A C4A 117.8(4)
C6A C5A H5A 104.2
C10A C5A H5A 104.2
C4A C5A H5A 104.2
C5A C6A C7A 111.2(4)
C5A C6A H6A1 109.4
C7A C6A H6A1 109.4
C5A C6A H6A2 109.4
C7A C6A H6A2 109.4
H6A1 C6A H6A2 108.0
C8A C7A C6A 113.6(4)
C8A C7A H7A1 108.8
C6A C7A H7A1 108.8
C8A C7A H7A2 108.8
C6A C7A H7A2 108.8
H7A1 C7A H7A2 107.7
C7A C8A C18A 108.0(3)
C7A C8A C9A 108.4(3)
C18A C8A C9A 112.2(3)
C7A C8A C14A 110.8(3)
C18A C8A C14A 109.8(3)
C9A C8A C14A 107.7(3)
C11A C9A C10A 114.6(3)
C11A C9A C8A 111.1(3)
C10A C9A C8A 116.4(3)
C11A C9A H9A 104.4
C10A C9A H9A 104.4
C8A C9A H9A 104.4
C1A C10A C19A 108.0(4)
C1A C10A C5A 106.4(3)
C19A C10A C5A 114.6(4)
C1A C10A C9A 108.6(3)
C19A C10A C9A 112.0(3)
C5A C10A C9A 106.9(3)
C12A C11A C9A 113.8(3)
C12A C11A H11A 108.8
C9A C11A H11A 108.8
C12A C11A H11B 108.8
C9A C11A H11B 108.8
H11A C11A H11B 107.7
O2A C12A C13A 114.3(3)
O2A C12A C11A 107.1(3)
C13A C12A C11A 109.2(3)
O2A C12A H12A 108.7
C13A C12A H12A 108.7
C11A C12A H12A 108.7
C12A C13A C17A 119.7(3)
C12A C13A C14A 109.3(3)
C17A C13A C14A 106.2(3)
C12A C13A H13A 107.0
C17A C13A H13A 107.0
C14A C13A H13A 107.0
C15A C14A C13A 100.6(3)
C15A C14A C30A 105.9(4)
C13A C14A C30A 110.8(3)
C15A C14A C8A 118.0(4)
C13A C14A C8A 109.0(3)
C30A C14A C8A 112.0(3)
C14A C15A C16A 104.1(4)
C14A C15A H15A 110.9
C16A C15A H15A 110.9
C14A C15A H15B 110.9
C16A C15A H15B 110.9
H15A C15A H15B 109.0
C15A C16A C17A 105.8(3)
C15A C16A H16A 110.6
C17A C16A H16A 110.6
C15A C16A H16B 110.6
C17A C16A H16B 110.6
H16A C16A H16B 108.7
C13A C17A C20A 115.2(3)
C13A C17A C16A 104.2(3)
C20A C17A C16A 110.1(4)
C13A C17A H17A 109.0
C20A C17A H17A 109.0
C16A C17A H17A 109.0
C8A C18A H18A 109.5
C8A C18A H18B 109.5
H18A C18A H18B 109.5
C8A C18A H18C 109.5
H18A C18A H18C 109.5
H18B C18A H18C 109.5
C10A C19A H19A 109.5
C10A C19A H19B 109.5
H19A C19A H19B 109.5
C10A C19A H19C 109.5
H19A C19A H19C 109.5
H19B C19A H19C 109.5
O3A C20A C21A 106.8(3)
O3A C20A C22A 104.8(3)
C21A C20A C22A 112.2(4)
O3A C20A C17A 107.6(3)
C21A C20A C17A 110.1(4)
C22A C20A C17A 114.8(4)
C20A C21A H21A 109.5
C20A C21A H21B 109.5
H21A C21A H21B 109.5
C20A C21A H21C 109.5
H21A C21A H21C 109.5
H21B C21A H21C 109.5
C23A C22A C20A 105.5(4)
C23A C22A H22A 110.6
C20A C22A H22A 110.6
C23A C22A H22B 110.6
C20A C22A H22B 110.6
H22A C22A H22B 108.8
C24A C23A C22A 102.9(3)
C24A C23A H23A 111.2
C22A C23A H23A 111.2
C24A C23A H23B 111.2
C22A C23A H23B 111.2
H23A C23A H23B 109.1
O3A C24A C23A 103.6(3)
O3A C24A C25A 110.0(4)
C23A C24A C25A 117.4(4)
O3A C24A H24A 108.5
C23A C24A H24A 108.5
C25A C24A H24A 108.5
O4A C25A C27A 110.0(4)
O4A C25A C24A 111.2(4)
C27A C25A C24A 110.8(4)
O4A C25A C26A 105.1(4)
C27A C25A C26A 110.9(4)
C24A C25A C26A 108.6(4)
C25A C26A H26A 109.5
C25A C26A H26B 109.5
H26A C26A H26B 109.5
C25A C26A H26C 109.5
H26A C26A H26C 109.5
H26B C26A H26C 109.5
C25A C27A H27A 109.5
C25A C27A H27B 109.5
H27A C27A H27B 109.5
C25A C27A H27C 109.5
H27A C27A H27C 109.5
H27B C27A H27C 109.5
C4A C28A H28A 109.5
C4A C28A H28B 109.5
H28A C28A H28B 109.5
C4A C28A H28C 109.5
H28A C28A H28C 109.5
H28B C28A H28C 109.5
C4A C29A H29A 109.5
C4A C29A H29B 109.5
H29A C29A H29B 109.5
C4A C29A H29C 109.5
H29A C29A H29C 109.5
H29B C29A H29C 109.5
C14A C30A H30A 109.5
C14A C30A H30B 109.5
H30A C30A H30B 109.5
C14A C30A H30C 109.5
H30A C30A H30C 109.5
H30B C30A H30C 109.5
O5A C31A O1A 122.5(6)
O5A C31A C32A 125.7(6)
O1A C31A C32A 111.8(6)
C31A C32A H32A 109.5
C31A C32A H32B 109.5
H32A C32A H32B 109.5
C31A C32A H32C 109.5
H32A C32A H32C 109.5
H32B C32A H32C 109.5
C2B C1B C10B 112.5(4)
C2B C1B H1B1 109.1
C10B C1B H1B1 109.1
C2B C1B H1B2 109.1
C10B C1B H1B2 109.1
H1B1 C1B H1B2 107.8
C3B C2B C1B 111.0(5)
C3B C2B H2B1 109.4
C1B C2B H2B1 109.4
C3B C2B H2B2 109.4
C1B C2B H2B2 109.4
H2B1 C2B H2B2 108.0
O1B C3B C2B 107.9(5)
O1B C3B C4B 107.5(4)
C2B C3B C4B 115.6(4)
O1B C3B H3B 108.5
C2B C3B H3B 108.5
C4B C3B H3B 108.5
C3B C4B C29B 112.0(5)
C3B C4B C28B 106.2(5)
C29B C4B C28B 108.9(5)
C3B C4B C5B 107.0(4)
C29B C4B C5B 113.7(4)
C28B C4B C5B 108.6(5)
C6B C5B C4B 113.2(4)
C6B C5B C10B 111.1(4)
C4B C5B C10B 117.1(5)
C6B C5B H5B 104.6
C4B C5B H5B 104.6
C10B C5B H5B 104.6
C7B C6B C5B 110.1(4)
C7B C6B H6B1 109.6
C5B C6B H6B1 109.6
C7B C6B H6B2 109.6
C5B C6B H6B2 109.6
H6B1 C6B H6B2 108.1
C6B C7B C8B 113.4(5)
C6B C7B H7B1 108.9
C8B C7B H7B1 108.9
C6B C7B H7B2 108.9
C8B C7B H7B2 108.9
H7B1 C7B H7B2 107.7
C7B C8B C18B 108.2(4)
C7B C8B C14B 110.2(4)
C18B C8B C14B 111.0(4)
C7B C8B C9B 108.3(4)
C18B C8B C9B 111.9(4)
C14B C8B C9B 107.4(3)
C11B C9B C8B 110.7(3)
C11B C9B C10B 114.4(4)
C8B C9B C10B 117.9(4)
C11B C9B H9B 104.0
C8B C9B H9B 104.0
C10B C9B H9B 104.0
C1B C10B C19B 109.0(5)
C1B C10B C5B 107.0(4)
C19B C10B C5B 114.3(4)
C1B C10B C9B 109.0(3)
C19B C10B C9B 112.1(4)
C5B C10B C9B 105.2(4)
C12B C11B C9B 112.9(4)
C12B C11B H11C 109.0
C9B C11B H11C 109.0
C12B C11B H11D 109.0
C9B C11B H11D 109.0
H11C C11B H11D 107.8
O2B C12B C13B 113.3(3)
O2B C12B C11B 108.1(4)
C13B C12B C11B 109.6(3)
O2B C12B H12B 108.6
C13B C12B H12B 108.6
C11B C12B H12B 108.6
C12B C13B C17B 120.7(3)
C12B C13B C14B 109.8(3)
C17B C13B C14B 104.4(3)
C12B C13B H13B 107.1
C17B C13B H13B 107.1
C14B C13B H13B 107.1
C15B C14B C30B 105.6(4)
C15B C14B C8B 117.6(4)
C30B C14B C8B 112.4(3)
C15B C14B C13B 99.7(3)
C30B C14B C13B 110.7(4)
C8B C14B C13B 110.1(4)
C14B C15B C16B 104.6(4)
C14B C15B H15C 110.8
C16B C15B H15C 110.8
C14B C15B H15D 110.8
C16B C15B H15D 110.8
H15C C15B H15D 108.9
C15B C16B C17B 105.8(4)
C15B C16B H16C 110.6
C17B C16B H16C 110.6
C15B C16B H16D 110.6
C17B C16B H16D 110.6
H16C C16B H16D 108.7
C20B C17B C13B 118.2(3)
C20B C17B C16B 111.2(4)
C13B C17B C16B 104.3(3)
C20B C17B H17B 107.6
C13B C17B H17B 107.6
C16B C17B H17B 107.6
C8B C18B H18D 109.5
C8B C18B H18E 109.5
H18D C18B H18E 109.5
C8B C18B H18F 109.5
H18D C18B H18F 109.5
H18E C18B H18F 109.5
C10B C19B H19D 109.5
C10B C19B H19E 109.5
H19D C19B H19E 109.5
C10B C19B H19F 109.5
H19D C19B H19F 109.5
H19E C19B H19F 109.5
O3B C20B C17B 109.4(3)
O3B C20B C21B 106.8(3)
C17B C20B C21B 110.4(4)
O3B C20B C22B 103.8(3)
C17B C20B C22B 114.7(4)
C21B C20B C22B 111.3(4)
C20B C21B H21D 109.5
C20B C21B H21E 109.5
H21D C21B H21E 109.5
C20B C21B H21F 109.5
H21D C21B H21F 109.5
H21E C21B H21F 109.5
C23B C22B C20B 106.7(3)
C23B C22B H22C 110.4
C20B C22B H22C 110.4
C23B C22B H22D 110.4
C20B C22B H22D 110.4
H22C C22B H22D 108.6
C22B C23B C24B 103.2(4)
C22B C23B H23C 111.1
C24B C23B H23C 111.1
C22B C23B H23D 111.1
C24B C23B H23D 111.1
H23C C23B H23D 109.1
O3B C24B C25B 109.3(3)
O3B C24B C23B 103.3(3)
C25B C24B C23B 118.1(4)
O3B C24B H24B 108.6
C25B C24B H24B 108.6
C23B C24B H24B 108.6
O4B C25B C26B 110.9(4)
O4B C25B C24B 111.3(4)
C26B C25B C24B 110.2(4)
O4B C25B C27B 104.4(4)
C26B C25B C27B 111.5(4)
C24B C25B C27B 108.5(4)
C25B C26B H26D 109.5
C25B C26B H26E 109.5
H26D C26B H26E 109.5
C25B C26B H26F 109.5
H26D C26B H26F 109.5
H26E C26B H26F 109.5
C25B C27B H27D 109.5
C25B C27B H27E 109.5
H27D C27B H27E 109.5
C25B C27B H27F 109.5
H27D C27B H27F 109.5
H27E C27B H27F 109.5
C4B C28B H28D 109.5
C4B C28B H28E 109.5
H28D C28B H28E 109.5
C4B C28B H28F 109.5
H28D C28B H28F 109.5
H28E C28B H28F 109.5
C4B C29B H29D 109.5
C4B C29B H29E 109.5
H29D C29B H29E 109.5
C4B C29B H29F 109.5
H29D C29B H29F 109.5
H29E C29B H29F 109.5
C14B C30B H30D 109.5
C14B C30B H30E 109.5
H30D C30B H30E 109.5
C14B C30B H30F 109.5
H30D C30B H30F 109.5
H30E C30B H30F 109.5
O5B C31B O1B 124.6(7)
O5B C31B C32B 123.7(6)
O1B C31B C32B 111.7(5)
C31B C32B H32D 109.5
C31B C32B H32E 109.5
H32D C32B H32E 109.5
C31B C32B H32F 109.5
H32D C32B H32F 109.5
H32E C32B H32F 109.5
O6 C33 C34 111.8(10)
O6 C33 H33A 109.3
C34 C33 H33A 109.3
O6 C33 H33B 109.3
C34 C33 H33B 109.3
H33A C33 H33B 107.9
C33 C34 H34A 109.5
C33 C34 H34B 109.5
H34A C34 H34B 109.5
C33 C34 H34C 109.5
H34A C34 H34C 109.5
H34B C34 H34C 109.5

loop_
_geom_bond_atom_site_label_1
_geom_bond_atom_site_label_2
_geom_bond_distance
O1A C31A 1.337(7)
O1A C3A 1.464(5)
O2A C12A 1.440(4)
O2A H2A 0.8200
O3A C24A 1.449(5)
O3A C20A 1.460(5)
O4A C25A 1.443(5)
O4A H4A 0.8200
O5A C31A 1.182(7)
O1B C31B 1.302(6)
O1B C3B 1.465(6)
O2B C12B 1.433(5)
O2B H2B 0.8200
O3B C24B 1.450(5)
O3B C20B 1.462(5)
O4B C25B 1.434(5)
O4B H4B 0.8200
O5B C31B 1.177(7)
O6 C33 1.400(11)
O6 H6 0.8200
C1A C2A 1.526(6)
C1A C10A 1.541(6)
C1A H1A1 0.9700
C1A H1A2 0.9700
C2A C3A 1.498(7)
C2A H2A1 0.9700
C2A H2A2 0.9700
C3A C4A 1.528(7)
C3A H3A 0.9800
C4A C28A 1.542(7)
C4A C29A 1.552(6)
C4A C5A 1.557(6)
C5A C6A 1.529(6)
C5A C10A 1.553(6)
C5A H5A 0.9800
C6A C7A 1.541(6)
C6A H6A1 0.9700
C6A H6A2 0.9700
C7A C8A 1.526(5)
C7A H7A1 0.9700
C7A H7A2 0.9700
C8A C18A 1.551(5)
C8A C9A 1.568(5)
C8A C14A 1.573(5)
C9A C11A 1.542(5)
C9A C10A 1.558(5)
C9A H9A 0.9800
C10A C19A 1.548(5)
C11A C12A 1.522(5)
C11A H11A 0.9700
C11A H11B 0.9700
C12A C13A 1.520(5)
C12A H12A 0.9800
C13A C17A 1.543(5)
C13A C14A 1.548(5)
C13A H13A 0.9800
C14A C15A 1.533(6)
C14A C30A 1.556(5)
C15A C16A 1.536(6)
C15A H15A 0.9700
C15A H15B 0.9700
C16A C17A 1.569(6)
C16A H16A 0.9700
C16A H16B 0.9700
C17A C20A 1.545(5)
C17A H17A 0.9800
C18A H18A 0.9600
C18A H18B 0.9600
C18A H18C 0.9600
C19A H19A 0.9600
C19A H19B 0.9600
C19A H19C 0.9600
C20A C21A 1.529(5)
C20A C22A 1.542(6)
C21A H21A 0.9600
C21A H21B 0.9600
C21A H21C 0.9600
C22A C23A 1.523(6)
C22A H22A 0.9700
C22A H22B 0.9700
C23A C24A 1.510(6)
C23A H23A 0.9700
C23A H23B 0.9700
C24A C25A 1.520(6)
C24A H24A 0.9800
C25A C27A 1.508(6)
C25A C26A 1.530(6)
C26A H26A 0.9600
C26A H26B 0.9600
C26A H26C 0.9600
C27A H27A 0.9600
C27A H27B 0.9600
C27A H27C 0.9600
C28A H28A 0.9600
C28A H28B 0.9600
C28A H28C 0.9600
C29A H29A 0.9600
C29A H29B 0.9600
C29A H29C 0.9600
C30A H30A 0.9600
C30A H30B 0.9600
C30A H30C 0.9600
C31A C32A 1.488(8)
C32A H32A 0.9600
C32A H32B 0.9600
C32A H32C 0.9600
C1B C2B 1.529(6)
C1B C10B 1.530(6)
C1B H1B1 0.9700
C1B H1B2 0.9700
C2B C3B 1.494(8)
C2B H2B1 0.9700
C2B H2B2 0.9700
C3B C4B 1.527(7)
C3B H3B 0.9800
C4B C29B 1.535(6)
C4B C28B 1.541(8)
C4B C5B 1.562(6)
C5B C6B 1.539(7)
C5B C10B 1.567(7)
C5B H5B 0.9800
C6B C7B 1.533(7)
C6B H6B1 0.9700
C6B H6B2 0.9700
C7B C8B 1.553(6)
C7B H7B1 0.9700
C7B H7B2 0.9700
C8B C18B 1.555(6)
C8B C14B 1.560(6)
C8B C9B 1.567(6)
C9B C11B 1.539(6)
C9B C10B 1.574(6)
C9B H9B 0.9800
C10B C19B 1.532(6)
C11B C12B 1.518(6)
C11B H11C 0.9700
C11B H11D 0.9700
C12B C13B 1.517(5)
C12B H12B 0.9800
C13B C17B 1.552(5)
C13B C14B 1.568(6)
C13B H13B 0.9800
C14B C15B 1.529(6)
C14B C30B 1.554(6)
C15B C16B 1.532(6)
C15B H15C 0.9700
C15B H15D 0.9700
C16B C17B 1.565(6)
C16B H16C 0.9700
C16B H16D 0.9700
C17B C20B 1.522(6)
C17B H17B 0.9800
C18B H18D 0.9600
C18B H18E 0.9600
C18B H18F 0.9600
C19B H19D 0.9600
C19B H19E 0.9600
C19B H19F 0.9600
C20B C21B 1.523(6)
C20B C22B 1.546(6)
C21B H21D 0.9600
C21B H21E 0.9600
C21B H21F 0.9600
C22B C23B 1.516(7)
C22B H22C 0.9700
C22B H22D 0.9700
C23B C24B 1.521(6)
C23B H23C 0.9700
C23B H23D 0.9700
C24B C25B 1.520(6)
C24B H24B 0.9800
C25B C26B 1.517(6)
C25B C27B 1.535(6)
C26B H26D 0.9600
C26B H26E 0.9600
C26B H26F 0.9600
C27B H27D 0.9600
C27B H27E 0.9600
C27B H27F 0.9600
C28B H28D 0.9600
C28B H28E 0.9600
C28B H28F 0.9600
C29B H29D 0.9600
C29B H29E 0.9600
C29B H29F 0.9600
C30B H30D 0.9600
C30B H30E 0.9600
C30B H30F 0.9600
C31B C32B 1.512(9)
C32B H32D 0.9600
C32B H32E 0.9600
C32B H32F 0.9600
C33 C34 1.512(15)
C33 H33A 0.9700
C33 H33B 0.9700
C34 H34A 0.9600
C34 H34B 0.9600
C34 H34C 0.9600

loop_
_geom_hbond_atom_site_label_D
_geom_hbond_atom_site_label_H
_geom_hbond_atom_site_label_A
_geom_hbond_site_symmetry_A
_geom_hbond_distance_DH
_geom_hbond_distance_HA
_geom_hbond_distance_DA
_geom_hbond_angle_DHA
_geom_hbond_publ_flag
O2A H2A O3A . 0.82 1.89 2.660(3) 155 yes
02B H2B O3B . 0.82 1.82 2.629(3) 168 yes
O4A H4A O2A . 0.82 1.99 2.805(3) 174 yes
O4B H4B O2B . 0.82 2.08 2.887(3) 167 yes
O6 H6 O4A 1_565 0.82 2.12 2.924(6) 169 yes

loop_
_geom_torsion_atom_site_label_1
_geom_torsion_atom_site_label_2
_geom_torsion_atom_site_label_3
_geom_torsion_atom_site_label_4
_geom_torsion
C10A C1A C2A C3A -57.6(6)
C31A O1A C3A C2A 104.8(6)
C31A O1A C3A C4A -130.3(5)
C1A C2A C3A O1A 177.5(4)
C1A C2A C3A C4A 56.6(6)
O1A C3A C4A C28A 69.9(5)
C2A C3A C4A C28A -169.5(4)
O1A C3A C4A C29A -48.0(5)
C2A C3A C4A C29A 72.7(5)
O1A C3A C4A C5A -172.1(4)
C2A C3A C4A C5A -51.5(5)
C3A C4A C5A C6A -175.4(4)
C28A C4A C5A C6A -58.9(5)
C29A C4A C5A C6A 62.1(5)
C3A C4A C5A C10A 52.0(5)
C28A C4A C5A C10A 168.4(4)
C29A C4A C5A C10A -70.6(5)
C10A C5A C6A C7A -59.4(5)
C4A C5A C6A C7A 164.9(4)
C5A C6A C7A C8A 56.6(5)
C6A C7A C8A C18A 71.1(5)
C6A C7A C8A C9A -50.6(5)
C6A C7A C8A C14A -168.6(4)
C7A C8A C9A C11A -174.2(3)
C18A C8A C9A C11A 66.7(4)
C14A C8A C9A C11A -54.3(4)
C7A C8A C9A C10A 52.1(4)
C18A C8A C9A C10A -67.0(4)
C14A C8A C9A C10A 172.0(3)
C2A C1A C10A C19A -69.6(5)
C2A C1A C10A C5A 53.9(5)
C2A C1A C10A C9A 168.7(4)
C6A C5A C10A C1A 172.8(4)
C4A C5A C10A C1A -53.7(5)
C6A C5A C10A C19A -67.9(5)
C4A C5A C10A C19A 65.6(5)
C6A C5A C10A C9A 56.9(4)
C4A C5A C10A C9A -169.6(4)
C11A C9A C10A C1A 58.4(4)
C8A C9A C10A C1A -169.5(3)
C11A C9A C10A C19A -60.9(5)
C8A C9A C10A C19A 71.3(5)
C11A C9A C10A C5A 172.8(3)
C8A C9A C10A C5A -55.1(4)
C10A C9A C11A C12A -172.2(3)
C8A C9A C11A C12A 53.2(5)
C9A C11A C12A O2A -179.7(3)
C9A C11A C12A C13A -55.5(4)
O2A C12A C13A C17A -56.7(5)
C11A C12A C13A C17A -176.5(3)
O2A C12A C13A C14A -179.3(3)
C11A C12A C13A C14A 60.8(4)
C12A C13A C14A C15A 170.0(4)
C17A C13A C14A C15A 39.6(4)
C12A C13A C14A C30A 58.3(4)
C17A C13A C14A C30A -72.1(4)
C12A C13A C14A C8A -65.3(4)
C17A C13A C14A C8A 164.3(3)
C7A C8A C14A C15A -67.1(5)
C18A C8A C14A C15A 52.1(5)
C9A C8A C14A C15A 174.5(3)
C7A C8A C14A C13A 179.2(3)
C18A C8A C14A C13A -61.6(4)
C9A C8A C14A C13A 60.8(4)
C7A C8A C14A C30A 56.2(4)
C18A C8A C14A C30A 175.4(4)
C9A C8A C14A C30A -62.2(4)
C13A C14A C15A C16A -43.2(4)
C30A C14A C15A C16A 72.2(4)
C8A C14A C15A C16A -161.5(3)
C14A C15A C16A C17A 31.4(5)
C12A C13A C17A C20A 94.5(4)
C14A C13A C17A C20A -141.3(4)
C12A C13A C17A C16A -144.8(4)
C14A C13A C17A C16A -20.6(4)
C15A C16A C17A C13A -6.5(5)
C15A C16A C17A C20A 117.6(4)
C24A O3A C20A C21A -100.2(4)
C24A O3A C20A C22A 19.0(4)
C24A O3A C20A C17A 141.6(3)
C13A C17A C20A O3A -53.4(5)
C16A C17A C20A O3A -170.8(3)
C13A C17A C20A C21A -169.5(4)
C16A C17A C20A C21A 73.1(4)
C13A C17A C20A C22A 62.8(5)
C16A C17A C20A C22A -54.6(5)
O3A C20A C22A C23A 5.1(5)
C21A C20A C22A C23A 120.6(4)
C17A C20A C22A C23A -112.8(4)
C20A C22A C23A C24A -25.7(5)
C20A O3A C24A C23A -35.8(4)
C20A O3A C24A C25A -162.1(3)
C22A C23A C24A O3A 37.2(4)
C22A C23A C24A C25A 158.7(4)
O3A C24A C25A O4A 62.8(5)
C23A C24A C25A O4A -55.2(5)
O3A C24A C25A C27A -59.9(5)
C23A C24A C25A C27A -177.9(4)
O3A C24A C25A C26A 178.1(4)
C23A C24A C25A C26A 60.0(5)
C3A O1A C31A O5A 3.2(10)
C3A O1A C31A C32A -178.3(5)
C10B C1B C2B C3B -58.3(6)
C31B O1B C3B C2B 92.4(7)
C31B O1B C3B C4B -142.3(6)
C1B C2B C3B O1B 177.1(4)
C1B C2B C3B C4B 56.7(6)
O1B C3B C4B C29B -46.1(6)
C2B C3B C4B C29B 74.5(6)
O1B C3B C4B C28B 72.7(5)
C2B C3B C4B C28B -166.7(5)
O1B C3B C4B C5B -171.4(4)
C2B C3B C4B C5B -50.8(6)
C3B C4B C5B C6B -178.4(4)
C29B C4B C5B C6B 57.4(7)
C28B C4B C5B C6B -64.1(6)
C3B C4B C5B C10B 50.3(5)
C29B C4B C5B C10B -74.0(6)
C28B C4B C5B C10B 164.6(4)
C4B C5B C6B C7B 162.3(4)
C10B C5B C6B C7B -63.5(6)
C5B C6B C7B C8B 58.4(6)
C6B C7B C8B C18B 71.8(5)
C6B C7B C8B C14B -166.8(4)
C6B C7B C8B C9B -49.6(5)
C7B C8B C9B C11B -175.6(4)
C18B C8B C9B C11B 65.3(5)
C14B C8B C9B C11B -56.6(4)
C7B C8B C9B C10B 50.1(5)
C18B C8B C9B C10B -69.0(5)
C14B C8B C9B C10B 169.0(4)
C2B C1B C10B C19B -69.4(6)
C2B C1B C10B C5B 54.8(6)
C2B C1B C10B C9B 168.1(4)
C6B C5B C10B C1B 174.4(4)
C4B C5B C10B C1B -53.3(5)
C6B C5B C10B C19B -64.8(5)
C4B C5B C10B C19B 67.5(5)
C6B C5B C10B C9B 58.6(4)
C4B C5B C10B C9B -169.1(4)
C11B C9B C10B C1B 58.5(5)
C8B C9B C10B C1B -168.8(4)
C11B C9B C10B C19B -62.2(5)
C8B C9B C10B C19B 70.5(5)
C11B C9B C10B C5B 173.0(3)
C8B C9B C10B C5B -54.3(4)
C8B C9B C11B C12B 56.9(4)
C10B C9B C11B C12B -167.1(3)
C9B C11B C12B O2B 179.0(3)
C9B C11B C12B C13B -57.2(4)
O2B C12B C13B C17B -59.2(5)
C11B C12B C13B C17B -179.9(4)
O2B C12B C13B C14B 179.4(3)
C11B C12B C13B C14B 58.6(4)
C7B C8B C14B C15B -69.6(5)
C18B C8B C14B C15B 50.2(5)
C9B C8B C14B C15B 172.7(4)
C7B C8B C14B C30B 53.3(5)
C18B C8B C14B C30B 173.1(4)
C9B C8B C14B C30B -64.4(5)
C7B C8B C14B C13B 177.2(3)
C18B C8B C14B C13B -63.0(5)
C9B C8B C14B C13B 59.5(4)
C12B C13B C14B C15B 173.8(3)
C17B C13B C14B C15B 43.0(4)
C12B C13B C14B C30B 62.9(4)
C17B C13B C14B C30B -67.9(4)
C12B C13B C14B C8B -61.9(4)
C17B C13B C14B C8B 167.3(3)
C30B C14B C15B C16B 70.6(4)
C8B C14B C15B C16B -163.1(4)
C13B C14B C15B C16B -44.3(4)
C14B C15B C16B C17B 29.4(5)
C12B C13B C17B C20B 86.4(5)
C14B C13B C17B C20B -149.5(4)
C12B C13B C17B C16B -149.6(4)
C14B C13B C17B C16B -25.5(4)
C15B C16B C17B C20B 126.5(4)
C15B C16B C17B C13B -1.9(5)
C24B O3B C20B C17B 148.9(3)
C24B O3B C20B C21B -91.7(4)
C24B O3B C20B C22B 26.1(4)
C13B C17B C20B O3B -56.3(5)
C16B C17B C20B O3B -176.9(3)
C13B C17B C20B C21B -173.6(4)
C16B C17B C20B C21B 65.9(5)
C13B C17B C20B C22B 59.7(5)
C16B C17B C20B C22B -60.9(5)
O3B C20B C22B C23B -2.9(5)
C17B C20B C22B C23B -122.2(4)
C21B C20B C22B C23B 111.6(4)
C20B C22B C23B C24B -19.4(5)
C20B O3B C24B C25B -165.4(3)
C20B O3B C24B C23B -38.9(4)
C22B C23B C24B O3B 34.9(4)
C22B C23B C24B C25B 155.6(4)
O3B C24B C25B O4B 71.2(4)
C23B C24B C25B O4B -46.4(5)
O3B C24B C25B C26B -52.3(5)
C23B C24B C25B C26B -169.8(4)
O3B C24B C25B C27B -174.6(4)
C23B C24B C25B C27B 67.9(5)
C3B O1B C31B O5B 4.5(13)
C3B O1B C31B C32B -176.6(6)

_cod_database_fobs_code 2020816
